data_9017751
loop_
_publ_author_name
'Nagashima, M.'
'Mitani, K.'
'Akasaka, M.'

_publ_section_title
;
 Structural variation of babingtonite depending on cation
 distribution at the octahedral sites
 Note: Sample 7
;
_journal_name_full 'Mineralogy and Petrology'
_journal_page_first 287
_journal_page_last 301
_journal_volume 108
_journal_year 2014
_chemical_compound_source 'Kouraghana, Japan'
_chemical_formula_sum 'Al0.06 Ca2 Fe1.73 H Mg0.11 Mn0.1 O15 Si5'
_chemical_name_mineral Babingtonite
_space_group_IT_number 2
_space_group_name_Hall '-P 1'
_space_group_name_H-M_alt 'P -1'
_symmetry_space_group_name_H-M 'P -1'
_cell_angle_alpha 91.530
_cell_angle_beta 93.880
_cell_angle_gamma 104.222
_cell_length_a 7.4672
_cell_length_b 11.6235
_cell_length_c 6.6805
_cell_formula_units_Z 2
_cell_volume 560.211
_database_code_amcsd 0020457
_exptl_crystal_density_diffrn 3.367
_cod_data_source_file inputs/fixed/downloads/18/18714.cif
_cod_data_source_block 18714
_cod_original_formula_sum 'Ca2 Fe1.73 Mn.1 Mg.11 Al.06 Si5 O15 H'
_cod_database_code 9017751

loop_
_space_group_symop_operation_xyz
x,y,z
-x,-y,-z

loop_
_atom_site_aniso_label
_atom_site_aniso_U_11
_atom_site_aniso_U_22
_atom_site_aniso_U_33
_atom_site_aniso_U_12
_atom_site_aniso_U_13
_atom_site_aniso_U_23
Ca1 0.01696 0.01287 0.01052 0.00232 -0.00041 0.00049
Ca2 0.00848 0.01342 0.01095 0.00126 -0.00106 -0.00114
Fe1 0.00847 0.01101 0.00883 0.00168 -0.00060 0.00179
Mn1 0.00847 0.01101 0.00883 0.00168 -0.00060 0.00179
Mg1 0.00847 0.01101 0.00883 0.00168 -0.00060 0.00179
Fe2 0.00786 0.00964 0.00830 0.00139 -0.00159 0.00152
Al2 0.00786 0.00964 0.00830 0.00139 -0.00159 0.00152
Si1 0.00986 0.00992 0.00764 0.00151 -0.00198 0.00145
Si2 0.00726 0.00964 0.00699 0.00092 -0.00154 0.00168
Si3 0.00675 0.00938 0.00708 0.00132 -0.00135 0.00176
Si4 0.00783 0.00925 0.00727 0.00147 -0.00141 0.00154
Si5 0.00772 0.01032 0.00904 0.00178 -0.00064 0.00181
O1 0.01910 0.01430 0.00990 -0.00120 0.00010 0.00280
O2 0.01120 0.01490 0.01010 0.00430 -0.00260 0.00170
O3 0.01340 0.00900 0.01380 0.00030 -0.00500 0.00140
O4 0.00900 0.01220 0.00930 0.00230 -0.00230 0.00230
O5 0.01070 0.01420 0.00950 0.00170 -0.00020 -0.00040
O6 0.00810 0.01380 0.00940 0.00070 -0.00030 0.00340
O7 0.00920 0.01150 0.01250 0.00310 -0.00040 0.00100
O8 0.00910 0.01370 0.00860 0.00220 -0.00250 0.00300
O9 0.01060 0.00880 0.01120 0.00090 -0.00290 0.00090
O10 0.00970 0.01360 0.00960 0.00330 -0.00200 0.00330
O11 0.01420 0.01230 0.00870 0.00110 0.00020 -0.00020
O12 0.00850 0.01480 0.01080 0.00210 0.00000 0.00440
O13 0.01130 0.01370 0.01580 0.00480 0.00190 0.00290
O14 0.01110 0.01440 0.01050 0.00120 -0.00380 0.00320
O15 0.01400 0.01150 0.01510 0.00200 -0.00150 -0.00130

loop_
_atom_site_label
_atom_site_fract_x
_atom_site_fract_y
_atom_site_fract_z
_atom_site_occupancy
_atom_site_U_iso_or_equiv
Ca1 0.78048 0.94171 0.14310 1.00000 0.01376
Ca2 0.23744 0.52035 0.30380 1.00000 0.01132
Fe1 0.59359 0.64352 0.06055 0.79000 0.00960
Mn1 0.59359 0.64352 0.06055 0.10000 0.00960
Mg1 0.59359 0.64352 0.06055 0.11000 0.00960
Fe2 0.04755 0.23542 0.18360 0.94000 0.00882
Al2 0.04755 0.23542 0.18360 0.06000 0.00882
Si1 0.28789 0.05294 0.34039 1.00000 0.00941
Si2 0.46033 0.31335 0.42499 1.00000 0.00824
Si3 0.80619 0.44493 0.20954 1.00000 0.00792
Si4 0.98641 0.71334 0.31058 1.00000 0.00830
Si5 0.32631 0.83530 0.10569 1.00000 0.00914
O1 0.19781 0.98673 0.53348 1.00000 0.01530
O2 0.13022 0.08049 0.18373 1.00000 0.01204
O3 0.43343 0.17093 0.43701 1.00000 0.01280
O4 0.31716 0.33842 0.24604 1.00000 0.01035
O5 0.54992 0.62043 0.36513 1.00000 0.01178
O6 0.67780 0.36976 0.37332 1.00000 0.01080
O7 0.96915 0.38435 0.15692 1.00000 0.01104
O8 0.67774 0.47531 0.02678 1.00000 0.01069
O9 0.92553 0.56845 0.33895 1.00000 0.01061
O10 0.87076 0.75481 0.12466 1.00000 0.01095
O11 0.02276 0.22100 0.47787 1.00000 0.01217
O12 0.20384 0.73717 0.25104 1.00000 0.01144
O13 0.50900 0.79760 0.05520 1.00000 0.01320
O14 0.80610 0.14246 0.08276 1.00000 0.01250
O15 0.39486 0.96729 0.22397 1.00000 0.01390
H1 0.12200 0.90480 0.52900 1.00000 0.05000

loop_
_cod_related_entry_id
_cod_related_entry_database
_cod_related_entry_code
1 AMCSD 0020457
